data_4515743
loop_
_publ_author_name
'Schmid, Steven C.'
'Guzei, Ilia A.'
'Fern\'andez, Israel'
'Schomaker, Jennifer M.'

_publ_section_title
;
 Ring Expansion of Bicyclic Methyleneaziridines via Concerted,
 Near-Barrierless [2,3]-Stevens Rearrangements of Aziridinium Ylides.
;
_journal_issue 9
_journal_name_full 'ACS catalysis'
_journal_page_first 7907
_journal_page_last 7914
_journal_paper_doi 10.1021/acscatal.8b02206
_journal_volume 8
_journal_year 2018
_chemical_absolute_configuration ad
_chemical_formula_moiety 'C20 H24 Cl N O4'
_chemical_formula_sum 'C20 H24 Cl N O4'
_chemical_formula_weight 377.85
_space_group_crystal_system monoclinic
_space_group_IT_number 4
_space_group_name_Hall 'P 2yb'
_space_group_name_H-M_alt 'P 1 21 1'
_atom_sites_solution_hydrogens geom
_atom_sites_solution_primary dual
_audit_creation_date 2017-08-17
_audit_creation_method
;
Olex2 1.2-dev
(compiled 2017.07.20 svn.r3457 for OlexSys, GUI svn.r5370)
;
_cell_angle_alpha 90
_cell_angle_beta 101.174(11)
_cell_angle_gamma 90
_cell_formula_units_Z 2
_cell_length_a 7.421(3)
_cell_length_b 16.048(6)
_cell_length_c 8.176(3)
_cell_measurement_reflns_used 4481
_cell_measurement_temperature 100(2)
_cell_measurement_theta_max 26.483
_cell_measurement_theta_min 2.538
_cell_volume 955.2(6)
_computing_cell_refinement 'APEX3 Ver. 2017.3-0 (Bruker-AXS, 2017)'
_computing_data_collection 'APEX3 Ver. 2017.3-0 (Bruker-AXS, 2017)'
_computing_data_reduction 'APEX3 Ver. 2017.3-0 (Bruker-AXS, 2017)'
_computing_molecular_graphics 'OLEX2 (Dolomanov et al., 2009)'
_computing_publication_material 'OLEX2 (Dolomanov et al., 2009)'
_computing_structure_refinement 'XL (Sheldrick, 2015b)'
_computing_structure_solution 'XT (Sheldrick, 2015a)'
_diffrn_ambient_temperature 100.0
_diffrn_detector 'charge-coupled device (CCD) area detector'
_diffrn_detector_area_resol_mean 7.9
_diffrn_detector_type 'Bruker APEX II'
_diffrn_measured_fraction_theta_full 0.998
_diffrn_measured_fraction_theta_max 0.996
_diffrn_measurement_device 'three-circle diffractometer'
_diffrn_measurement_device_type 'Bruker APEX II Quazar'
_diffrn_measurement_method '0.5\% \w and 0.5\% \f scans'
_diffrn_radiation_collimation 'focusing mirrors'
_diffrn_radiation_detector 'Bruker APEX II'
_diffrn_radiation_monochromator 'mirror optics'
_diffrn_radiation_probe x-ray
_diffrn_radiation_type MoK\a
_diffrn_radiation_wavelength 0.71073
_diffrn_radiation_xray_symbol K-L~3~
_diffrn_reflns_av_R_equivalents 0.0422
_diffrn_reflns_av_unetI/netI 0.0496
_diffrn_reflns_Laue_measured_fraction_full 0.998
_diffrn_reflns_Laue_measured_fraction_max 0.996
_diffrn_reflns_limit_h_max 9
_diffrn_reflns_limit_h_min -9
_diffrn_reflns_limit_k_max 20
_diffrn_reflns_limit_k_min -21
_diffrn_reflns_limit_l_max 10
_diffrn_reflns_limit_l_min -10
_diffrn_reflns_number 16434
_diffrn_reflns_point_group_measured_fraction_full 0.985
_diffrn_reflns_point_group_measured_fraction_max 0.971
_diffrn_reflns_theta_full 25.000
_diffrn_reflns_theta_max 28.316
_diffrn_reflns_theta_min 2.538
_diffrn_source 'microfocus sealed X-ray tube'
_diffrn_source_type 'Incoatec I\ms'
_exptl_absorpt_coefficient_mu 0.225
_exptl_absorpt_correction_T_max 0.7457
_exptl_absorpt_correction_T_min 0.7125
_exptl_absorpt_correction_type multi-scan
_exptl_absorpt_process_details 'SADABS-2016/2 (Krause et al., 2015) was used for absorption correction.'
_exptl_crystal_colour colourless
_exptl_crystal_colour_primary colourless
_exptl_crystal_density_diffrn 1.314
_exptl_crystal_density_method 'not measured'
_exptl_crystal_description block
_exptl_crystal_F_000 400
_exptl_crystal_size_max 0.064
_exptl_crystal_size_mid 0.048
_exptl_crystal_size_min 0.027
_refine_diff_density_max 0.258
_refine_diff_density_min -0.196
_refine_diff_density_rms 0.045
_refine_ls_abs_structure_details
;
 Flack x determined using 1621 quotients [(I+)-(I-)]/[(I+)+(I-)]
 (Parsons, Flack and Wagner, Acta Cryst. B69 (2013) 249-259).
;
_refine_ls_abs_structure_Flack -0.04(3)
_refine_ls_extinction_method none
_refine_ls_goodness_of_fit_ref 1.027
_refine_ls_hydrogen_treatment constr
_refine_ls_matrix_type full
_refine_ls_number_parameters 237
_refine_ls_number_reflns 4616
_refine_ls_number_restraints 1
_refine_ls_restrained_S_all 1.027
_refine_ls_R_factor_all 0.0472
_refine_ls_R_factor_gt 0.0362
_refine_ls_shift/su_max 0.000
_refine_ls_shift/su_mean 0.000
_refine_ls_structure_factor_coef Fsqd
_refine_ls_weighting_details 'w=1/[\s^2^(Fo^2^)+(0.0427P)^2^] where P=(Fo^2^+2Fc^2^)/3'
_refine_ls_weighting_scheme calc
_refine_ls_wR_factor_gt 0.0774
_refine_ls_wR_factor_ref 0.0809
_reflns_Friedel_coverage 0.884
_reflns_Friedel_fraction_full 0.972
_reflns_Friedel_fraction_max 0.944
_reflns_number_gt 3955
_reflns_number_total 4616
_reflns_threshold_expression 'I > 2\s(I)'
_cod_data_source_file cs8b02206_si_002.cif
_cod_data_source_block schomaker81
_cod_original_cell_volume 955.3(6)
_cod_database_code 4515743
_shelx_shelxl_version_number 2016/6
_shelx_space_group_comment
;
The symmetry employed for this shelxl refinement is uniquely defined
by the following loop, which should always be used as a source of
symmetry information in preference to the above space-group names.
They are only intended as comments.
;
_shelx_estimated_absorpt_t_max 0.994
_shelx_estimated_absorpt_t_min 0.986
_olex2_refinement_description
;
1. Fixed Uiso
 At 1.2 times of:
  All C(H) groups, All C(H,H) groups
 At 1.5 times of:
  All C(H,H,H) groups
2.a Ternary CH refined with riding coordinates:
 C2(H2)
2.b Secondary CH2 refined with riding coordinates:
 C12(H12A,H12B), C13(H13A,H13B), C14(H14A,H14B), C15(H15A,H15B), C18(H18A,
 H18B), C19(H19A,H19B)
2.c Aromatic/amide H refined with riding coordinates:
 C6(H6), C7(H7), C8(H8), C9(H9), C17(H17)
2.d Idealised Me refined as rotating group:
 C11(H11A,H11B,H11C), C16(H16A,H16B,H16C)
;
_olex2_submission_special_instructions 'No special instructions were received'

loop_
_space_group_symop_operation_xyz
'x, y, z'
'-x, y+1/2, -z'

loop_
_atom_site_label
_atom_site_type_symbol
_atom_site_fract_x
_atom_site_fract_y
_atom_site_fract_z
_atom_site_U_iso_or_equiv
_atom_site_adp_type
_atom_site_occupancy
_atom_site_site_symmetry_order
_atom_site_calc_flag
_atom_site_refinement_flags_posn
Cl1 Cl 0.36063(8) 0.64411(4) 0.85967(7) 0.02052(15) Uani 1 1 d .
O1 O 0.4001(3) 0.44685(11) 0.9714(2) 0.0234(4) Uani 1 1 d .
O2 O 0.3913(2) 0.37218(11) 0.7372(2) 0.0184(4) Uani 1 1 d .
O3 O -0.1179(3) 0.30039(12) 0.5391(2) 0.0281(5) Uani 1 1 d .
O4 O 0.0243(3) 0.31865(12) 0.8027(2) 0.0255(4) Uani 1 1 d .
N1 N 0.0374(3) 0.42305(13) 0.6182(2) 0.0170(4) Uani 1 1 d .
C1 C 0.1682(3) 0.47809(15) 0.7268(3) 0.0148(5) Uani 1 1 d .
C2 C 0.2070(3) 0.52019(15) 0.5604(3) 0.0143(5) Uani 1 1 d .
H2 H 0.147319 0.576274 0.545347 0.017 Uiso 1 1 calc R
C3 C 0.0779(4) 0.45489(17) 0.4670(3) 0.0189(5) Uani 1 1 d .
C4 C 0.0765(3) 0.53398(16) 0.8365(3) 0.0153(5) Uani 1 1 d .
C5 C 0.1509(3) 0.60965(16) 0.9009(3) 0.0161(5) Uani 1 1 d .
C6 C 0.0635(4) 0.66082(16) 0.9981(3) 0.0195(6) Uani 1 1 d .
H6 H 0.118125 0.711862 1.040887 0.023 Uiso 1 1 calc R
C7 C -0.1049(3) 0.63625(19) 1.0318(3) 0.0202(5) Uani 1 1 d .
H7 H -0.166536 0.670860 1.097659 0.024 Uiso 1 1 calc R
C8 C -0.1833(4) 0.56180(17) 0.9703(3) 0.0200(6) Uani 1 1 d .
H8 H -0.298265 0.544954 0.993988 0.024 Uiso 1 1 calc R
C9 C -0.0933(4) 0.51191(16) 0.8739(3) 0.0185(5) Uani 1 1 d .
H9 H -0.148748 0.460945 0.831591 0.022 Uiso 1 1 calc R
C10 C 0.3313(3) 0.43123(16) 0.8295(3) 0.0169(5) Uani 1 1 d .
C11 C 0.5400(4) 0.32144(18) 0.8253(3) 0.0245(6) Uani 1 1 d .
H11A H 0.580576 0.282713 0.747058 0.037 Uiso 1 1 calc GR
H11B H 0.497534 0.289844 0.913130 0.037 Uiso 1 1 calc GR
H11C H 0.642764 0.357382 0.875318 0.037 Uiso 1 1 calc GR
C12 C 0.3979(4) 0.52515(17) 0.5217(3) 0.0187(5) Uani 1 1 d .
H12A H 0.436560 0.469242 0.490585 0.022 Uiso 1 1 calc R
H12B H 0.485711 0.543964 0.621835 0.022 Uiso 1 1 calc R
C13 C 0.4001(4) 0.58613(19) 0.3782(3) 0.0228(6) Uani 1 1 d .
H13A H 0.306661 0.568216 0.281087 0.027 Uiso 1 1 calc R
H13B H 0.363887 0.641922 0.412194 0.027 Uiso 1 1 calc R
C14 C 0.5847(4) 0.5935(2) 0.3241(3) 0.0272(7) Uani 1 1 d .
H14A H 0.612368 0.539616 0.275489 0.033 Uiso 1 1 calc R
H14B H 0.573781 0.636059 0.235104 0.033 Uiso 1 1 calc R
C15 C 0.7447(4) 0.6165(2) 0.4613(4) 0.0345(8) Uani 1 1 d .
H15A H 0.766953 0.570086 0.542373 0.041 Uiso 1 1 calc R
H15B H 0.855766 0.622477 0.411980 0.041 Uiso 1 1 calc R
C16 C 0.7196(5) 0.6955(2) 0.5540(4) 0.0437(9) Uani 1 1 d .
H16A H 0.701878 0.742509 0.475902 0.066 Uiso 1 1 calc GR
H16B H 0.828895 0.705433 0.640445 0.066 Uiso 1 1 calc GR
H16C H 0.611746 0.690079 0.605917 0.066 Uiso 1 1 calc GR
C17 C 0.0206(4) 0.43111(18) 0.3115(3) 0.0262(6) Uani 1 1 d .
H17 H 0.069641 0.458208 0.226512 0.031 Uiso 1 1 calc R
C18 C -0.1188(4) 0.3630(2) 0.2619(4) 0.0346(7) Uani 1 1 d .
H18A H -0.055019 0.312117 0.235130 0.042 Uiso 1 1 calc R
H18B H -0.205631 0.380283 0.159817 0.042 Uiso 1 1 calc R
C19 C -0.2258(4) 0.3428(2) 0.3959(4) 0.0324(7) Uani 1 1 d .
H19A H -0.274722 0.395212 0.434041 0.039 Uiso 1 1 calc R
H19B H -0.331755 0.307251 0.347532 0.039 Uiso 1 1 calc R
C20 C -0.0148(4) 0.34553(17) 0.6618(3) 0.0213(6) Uani 1 1 d .

loop_
_atom_site_aniso_label
_atom_site_aniso_U_11
_atom_site_aniso_U_22
_atom_site_aniso_U_33
_atom_site_aniso_U_23
_atom_site_aniso_U_13
_atom_site_aniso_U_12
Cl1 0.0170(3) 0.0190(3) 0.0267(3) -0.0039(3) 0.0073(2) -0.0027(3)
O1 0.0252(10) 0.0236(11) 0.0185(9) -0.0002(8) -0.0027(7) 0.0027(8)
O2 0.0184(9) 0.0170(9) 0.0193(9) -0.0003(7) 0.0023(7) 0.0054(7)
O3 0.0281(12) 0.0179(10) 0.0356(11) -0.0064(8) -0.0005(9) -0.0015(9)
O4 0.0267(11) 0.0196(10) 0.0300(10) 0.0048(8) 0.0053(8) -0.0032(8)
N1 0.0179(11) 0.0142(11) 0.0182(10) -0.0032(8) 0.0021(8) -0.0010(9)
C1 0.0165(13) 0.0131(12) 0.0148(11) 0.0003(9) 0.0028(9) -0.0007(10)
C2 0.0163(12) 0.0146(13) 0.0122(11) 0.0014(9) 0.0029(9) 0.0025(10)
C3 0.0193(13) 0.0174(13) 0.0190(12) 0.0002(10) 0.0014(10) 0.0048(11)
C4 0.0167(13) 0.0153(13) 0.0136(11) 0.0031(9) 0.0025(9) 0.0013(10)
C5 0.0129(12) 0.0197(13) 0.0156(11) 0.0018(9) 0.0028(9) -0.0007(10)
C6 0.0229(13) 0.0189(15) 0.0165(11) -0.0006(9) 0.0033(9) 0.0019(10)
C7 0.0211(13) 0.0239(14) 0.0170(11) 0.0004(11) 0.0071(9) 0.0055(12)
C8 0.0165(13) 0.0268(16) 0.0181(12) 0.0027(10) 0.0067(10) -0.0003(11)
C9 0.0189(14) 0.0185(14) 0.0179(12) 0.0006(10) 0.0033(10) -0.0024(11)
C10 0.0173(13) 0.0143(13) 0.0196(12) 0.0019(9) 0.0050(9) -0.0027(10)
C11 0.0197(15) 0.0222(15) 0.0291(14) 0.0017(11) -0.0010(11) 0.0053(11)
C12 0.0183(13) 0.0196(14) 0.0190(12) 0.0035(10) 0.0054(9) 0.0052(11)
C13 0.0231(15) 0.0271(15) 0.0188(13) 0.0065(10) 0.0057(11) 0.0042(12)
C14 0.0272(16) 0.0340(17) 0.0239(14) 0.0103(12) 0.0135(11) 0.0084(13)
C15 0.0191(15) 0.050(2) 0.0365(16) 0.0224(14) 0.0098(12) 0.0042(13)
C16 0.035(2) 0.053(2) 0.0385(18) 0.0154(16) -0.0059(15) -0.0176(17)
C17 0.0305(17) 0.0258(16) 0.0204(13) -0.0012(11) 0.0001(11) 0.0023(13)
C18 0.0422(19) 0.0272(17) 0.0278(15) -0.0086(12) -0.0098(13) 0.0003(15)
C19 0.0265(16) 0.0256(17) 0.0385(16) -0.0079(13) -0.0102(13) -0.0038(13)
C20 0.0165(14) 0.0174(14) 0.0302(14) -0.0019(11) 0.0045(11) -0.0007(11)

loop_
_atom_type_symbol
_atom_type_description
_atom_type_scat_dispersion_real
_atom_type_scat_dispersion_imag
_atom_type_scat_source
C C 0.0033 0.0016 'International Tables Vol C Tables 4.2.6.8 and 6.1.1.4'
H H 0.0000 0.0000 'International Tables Vol C Tables 4.2.6.8 and 6.1.1.4'
Cl Cl 0.1484 0.1585 'International Tables Vol C Tables 4.2.6.8 and 6.1.1.4'
N N 0.0061 0.0033 'International Tables Vol C Tables 4.2.6.8 and 6.1.1.4'
O O 0.0106 0.0060 'International Tables Vol C Tables 4.2.6.8 and 6.1.1.4'

loop_
_geom_angle_atom_site_label_1
_geom_angle_atom_site_label_2
_geom_angle_atom_site_label_3
_geom_angle
C10 O2 C11 115.00(19)
C20 O3 C19 119.5(2)
C3 N1 C1 94.78(19)
C20 N1 C1 124.9(2)
C20 N1 C3 132.1(2)
N1 C1 C2 86.92(16)
N1 C1 C4 113.0(2)
N1 C1 C10 113.2(2)
C4 C1 C2 115.42(19)
C4 C1 C10 111.30(19)
C10 C1 C2 115.0(2)
C1 C2 H2 109.7
C3 C2 C1 86.35(17)
C3 C2 H2 109.7
C12 C2 C1 122.2(2)
C12 C2 H2 109.7
C12 C2 C3 117.1(2)
N1 C3 C2 91.69(18)
C17 C3 N1 130.7(3)
C17 C3 C2 137.6(3)
C5 C4 C1 123.2(2)
C5 C4 C9 116.5(2)
C9 C4 C1 120.3(2)
C4 C5 Cl1 120.38(19)
C6 C5 Cl1 117.1(2)
C6 C5 C4 122.5(2)
C5 C6 H6 120.5
C5 C6 C7 119.0(2)
C7 C6 H6 120.5
C6 C7 H7 119.8
C8 C7 C6 120.4(2)
C8 C7 H7 119.8
C7 C8 H8 120.2
C7 C8 C9 119.5(2)
C9 C8 H8 120.2
C4 C9 H9 118.9
C8 C9 C4 122.2(2)
C8 C9 H9 118.9
O1 C10 O2 124.5(2)
O1 C10 C1 124.8(2)
O2 C10 C1 110.64(19)
O2 C11 H11A 109.5
O2 C11 H11B 109.5
O2 C11 H11C 109.5
H11A C11 H11B 109.5
H11A C11 H11C 109.5
H11B C11 H11C 109.5
C2 C12 H12A 109.6
C2 C12 H12B 109.6
C2 C12 C13 110.1(2)
H12A C12 H12B 108.2
C13 C12 H12A 109.6
C13 C12 H12B 109.6
C12 C13 H13A 108.6
C12 C13 H13B 108.6
H13A C13 H13B 107.6
C14 C13 C12 114.6(2)
C14 C13 H13A 108.6
C14 C13 H13B 108.6
C13 C14 H14A 108.5
C13 C14 H14B 108.5
H14A C14 H14B 107.5
C15 C14 C13 115.1(2)
C15 C14 H14A 108.5
C15 C14 H14B 108.5
C14 C15 H15A 108.5
C14 C15 H15B 108.5
H15A C15 H15B 107.5
C16 C15 C14 115.0(3)
C16 C15 H15A 108.5
C16 C15 H15B 108.5
C15 C16 H16A 109.5
C15 C16 H16B 109.5
C15 C16 H16C 109.5
H16A C16 H16B 109.5
H16A C16 H16C 109.5
H16B C16 H16C 109.5
C3 C17 H17 118.4
C3 C17 C18 123.2(3)
C18 C17 H17 118.4
C17 C18 H18A 109.0
C17 C18 H18B 109.0
C17 C18 C19 113.1(2)
H18A C18 H18B 107.8
C19 C18 H18A 109.0
C19 C18 H18B 109.0
O3 C19 C18 113.6(3)
O3 C19 H19A 108.8
O3 C19 H19B 108.8
C18 C19 H19A 108.8
C18 C19 H19B 108.8
H19A C19 H19B 107.7
O3 C20 N1 116.2(2)
O4 C20 O3 120.9(3)
O4 C20 N1 122.9(2)

loop_
_geom_bond_atom_site_label_1
_geom_bond_atom_site_label_2
_geom_bond_distance
Cl1 C5 1.745(3)
O1 C10 1.200(3)
O2 C10 1.340(3)
O2 C11 1.446(3)
O3 C19 1.453(3)
O3 C20 1.349(3)
O4 C20 1.211(3)
N1 C1 1.476(3)
N1 C3 1.423(3)
N1 C20 1.371(4)
C1 C2 1.595(3)
C1 C4 1.519(3)
C1 C10 1.530(3)
C2 H2 1.0000
C2 C3 1.522(4)
C2 C12 1.512(4)
C3 C17 1.316(3)
C4 C5 1.394(4)
C4 C9 1.399(4)
C5 C6 1.388(3)
C6 H6 0.9500
C6 C7 1.388(4)
C7 H7 0.9500
C7 C8 1.381(4)
C8 H8 0.9500
C8 C9 1.383(3)
C9 H9 0.9500
C11 H11A 0.9800
C11 H11B 0.9800
C11 H11C 0.9800
C12 H12A 0.9900
C12 H12B 0.9900
C12 C13 1.530(3)
C13 H13A 0.9900
C13 H13B 0.9900
C13 C14 1.523(4)
C14 H14A 0.9900
C14 H14B 0.9900
C14 C15 1.513(4)
C15 H15A 0.9900
C15 H15B 0.9900
C15 C16 1.507(5)
C16 H16A 0.9800
C16 H16B 0.9800
C16 H16C 0.9800
C17 H17 0.9500
C17 C18 1.506(4)
C18 H18A 0.9900
C18 H18B 0.9900
C18 C19 1.507(5)
C19 H19A 0.9900
C19 H19B 0.9900

loop_
_geom_torsion_atom_site_label_1
_geom_torsion_atom_site_label_2
_geom_torsion_atom_site_label_3
_geom_torsion_atom_site_label_4
_geom_torsion
Cl1 C5 C6 C7 179.10(18)
N1 C1 C2 C3 -3.66(18)
N1 C1 C2 C12 -123.6(2)
N1 C1 C4 C5 -155.4(2)
N1 C1 C4 C9 22.6(3)
N1 C1 C10 O1 -141.4(3)
N1 C1 C10 O2 41.0(3)
N1 C3 C17 C18 4.0(5)
C1 N1 C3 C2 -4.1(2)
C1 N1 C3 C17 174.7(3)
C1 N1 C20 O3 -172.1(2)
C1 N1 C20 O4 9.6(4)
C1 C2 C3 N1 3.79(18)
C1 C2 C3 C17 -174.9(3)
C1 C2 C12 C13 -166.4(2)
C1 C4 C5 Cl1 -0.9(3)
C1 C4 C5 C6 178.6(2)
C1 C4 C9 C8 -178.6(2)
C2 C1 C4 C5 -57.6(3)
C2 C1 C4 C9 120.5(2)
C2 C1 C10 O1 120.9(3)
C2 C1 C10 O2 -56.8(3)
C2 C3 C17 C18 -177.7(3)
C2 C12 C13 C14 -177.8(2)
C3 N1 C1 C2 3.92(19)
C3 N1 C1 C4 120.3(2)
C3 N1 C1 C10 -112.0(2)
C3 N1 C20 O3 -32.0(4)
C3 N1 C20 O4 149.7(3)
C3 C2 C12 C13 89.9(3)
C3 C17 C18 C19 17.0(4)
C4 C1 C2 C3 -117.8(2)
C4 C1 C2 C12 122.3(3)
C4 C1 C10 O1 -12.7(3)
C4 C1 C10 O2 169.6(2)
C4 C5 C6 C7 -0.5(4)
C5 C4 C9 C8 -0.4(3)
C5 C6 C7 C8 0.4(4)
C6 C7 C8 C9 -0.3(4)
C7 C8 C9 C4 0.3(4)
C9 C4 C5 Cl1 -179.09(18)
C9 C4 C5 C6 0.5(3)
C10 C1 C2 C3 110.6(2)
C10 C1 C2 C12 -9.3(3)
C10 C1 C4 C5 75.8(3)
C10 C1 C4 C9 -106.1(3)
C11 O2 C10 O1 5.2(4)
C11 O2 C10 C1 -177.1(2)
C12 C2 C3 N1 128.3(2)
C12 C2 C3 C17 -50.4(4)
C12 C13 C14 C15 -55.6(4)
C13 C14 C15 C16 -55.4(4)
C17 C18 C19 O3 -70.8(3)
C19 O3 C20 O4 154.3(3)
C19 O3 C20 N1 -24.0(4)
C20 O3 C19 C18 84.6(3)
C20 N1 C1 C2 155.4(2)
C20 N1 C1 C4 -88.2(3)
C20 N1 C1 C10 39.5(3)
C20 N1 C3 C2 -152.3(3)
C20 N1 C3 C17 26.6(5)
